data_7201680
loop_
_publ_author_name
'Kalf, Irmgard'
'Wang, Ruimin'
'Englert, Ulli'

_publ_section_title
;
 A robust conglomerate structure type in salts of cationic
 organopalladium complexes and non-coordinating anions
;
_journal_issue 1
_journal_name_full CrystEngComm
_journal_page_first 39
_journal_paper_doi 10.1039/b712641g
_journal_volume 10
_journal_year 2008
_chemical_absolute_configuration ad
_chemical_formula_moiety 'C15 H28 N3 Pd, F6 P'
_chemical_formula_sum 'C15 H28 F6 N3 P Pd'
_chemical_formula_weight 501.77
_chemical_name_systematic
;
?
;
_space_group_IT_number 19
_symmetry_cell_setting orthorhombic
_symmetry_space_group_name_Hall 'P 2ac 2ab'
_symmetry_space_group_name_H-M 'P 21 21 21'
_atom_sites_solution_hydrogens geom
_atom_sites_solution_primary direct
_atom_sites_solution_secondary difmap
_audit_creation_method SHELXL-97
_cell_angle_alpha 90.00
_cell_angle_beta 90.00
_cell_angle_gamma 90.00
_cell_formula_units_Z 4
_cell_length_a 10.8390(7)
_cell_length_b 12.5518(9)
_cell_length_c 14.3611(10)
_cell_measurement_reflns_used 6206
_cell_measurement_temperature 110(2)
_cell_measurement_theta_max 30.01
_cell_measurement_theta_min 2.15
_cell_volume 1953.8(2)
_computing_cell_refinement SMART
_computing_data_collection 'SMART (Bruker, 2001)'
_computing_data_reduction 'SAINT (Bruker, 1999)'
_computing_molecular_graphics 'PLATON (Spek, 1990)'
_computing_structure_refinement 'SHELXL-97 (Sheldrick, 1997)'
_computing_structure_solution 'SHELXS-97 (Sheldrick, 1990)'
_diffrn_ambient_temperature 110(2)
_diffrn_measured_fraction_theta_full .994
_diffrn_measured_fraction_theta_max .994
_diffrn_measurement_device_type 'CCD area detector'
_diffrn_measurement_method 'omega scans'
_diffrn_radiation_monochromator graphite
_diffrn_radiation_source 'fine-focus sealed tube'
_diffrn_radiation_type MoK\a
_diffrn_radiation_wavelength 0.71073
_diffrn_reflns_av_R_equivalents 0.0311
_diffrn_reflns_av_sigmaI/netI 0.0223
_diffrn_reflns_limit_h_max 15
_diffrn_reflns_limit_h_min -14
_diffrn_reflns_limit_k_max 17
_diffrn_reflns_limit_k_min -17
_diffrn_reflns_limit_l_max 20
_diffrn_reflns_limit_l_min -20
_diffrn_reflns_number 29134
_diffrn_reflns_theta_full 30.05
_diffrn_reflns_theta_max 30.05
_diffrn_reflns_theta_min 2.35
_exptl_absorpt_coefficient_mu 1.091
_exptl_absorpt_correction_T_max 0.7499
_exptl_absorpt_correction_T_min 0.6695
_exptl_absorpt_correction_type multi-scan
_exptl_absorpt_process_details 'SADABS (1996)'
_exptl_crystal_colour 'light yellow'
_exptl_crystal_density_diffrn 1.706
_exptl_crystal_density_method 'not measured'
_exptl_crystal_description prism
_exptl_crystal_F_000 1016
_exptl_crystal_size_max 0.40
_exptl_crystal_size_mid 0.34
_exptl_crystal_size_min 0.28
_refine_diff_density_max .874
_refine_diff_density_min -.330
_refine_diff_density_rms .076
_refine_ls_abs_structure_details 'Flack H D (1983), Acta Cryst. A39, 876-881'
_refine_ls_abs_structure_Flack 0.006(17)
_refine_ls_extinction_method none
_refine_ls_goodness_of_fit_ref 1.097
_refine_ls_hydrogen_treatment constr
_refine_ls_matrix_type full
_refine_ls_number_parameters 241
_refine_ls_number_reflns 5659
_refine_ls_number_restraints 0
_refine_ls_restrained_S_all 1.097
_refine_ls_R_factor_all 0.0223
_refine_ls_R_factor_gt 0.0221
_refine_ls_shift/su_max 0.004
_refine_ls_shift/su_mean 0.000
_refine_ls_structure_factor_coef Fsqd
_refine_ls_weighting_details 'calc w=1/[\s^2^(Fo^2^)+(0.0260P)^2^+0.8400P] where P=(Fo^2^+2Fc^2^)/3'
_refine_ls_weighting_scheme calc
_refine_ls_wR_factor_gt 0.0530
_refine_ls_wR_factor_ref 0.0532
_reflns_number_gt 5626
_reflns_number_total 5659
_reflns_threshold_expression >2sigma(I)
_cod_data_source_file b712641g.txt
_cod_data_source_block 2b
_cod_database_code 7201680

loop_
_symmetry_equiv_pos_as_xyz
'x, y, z'
'-x+1/2, -y, z+1/2'
'x+1/2, -y+1/2, -z'
'-x, y+1/2, -z+1/2'

loop_
_atom_site_label
_atom_site_type_symbol
_atom_site_fract_x
_atom_site_fract_y
_atom_site_fract_z
_atom_site_U_iso_or_equiv
_atom_site_adp_type
_atom_site_occupancy
_atom_site_symmetry_multiplicity
_atom_site_calc_flag
_atom_site_refinement_flags
_atom_site_disorder_assembly
_atom_site_disorder_group
Pd1 Pd 0.345787(12) 0.620997(10) 1.023594(9) 0.01307(4) Uani 1 1 d . . .
N1 N 0.39874(16) 0.46142(14) 1.04135(12) 0.0186(3) Uani 1 1 d . . .
N2 N 0.26334(15) 0.60301(13) 1.16016(11) 0.0165(3) Uani 1 1 d . . .
N3 N 0.27846(16) 0.77219(13) 1.00115(11) 0.0182(3) Uani 1 1 d . . .
H3A H 0.2097 0.7836 1.0374 0.022 Uiso 1 1 calc R . .
H3B H 0.3372 0.8219 1.0169 0.022 Uiso 1 1 calc R . .
C1 C 0.3159(2) 0.42045(16) 1.11690(14) 0.0215(4) Uani 1 1 d . . .
H1A H 0.3479 0.3516 1.1402 0.026 Uiso 1 1 calc R . .
H1B H 0.2323 0.4082 1.0914 0.026 Uiso 1 1 calc R . .
C2 C 0.3089(2) 0.49909(17) 1.19608(14) 0.0208(4) Uani 1 1 d . . .
H2A H 0.2522 0.4721 1.2447 0.025 Uiso 1 1 calc R . .
H2B H 0.3915 0.5083 1.2243 0.025 Uiso 1 1 calc R . .
C3 C 0.3749(2) 0.39578(16) 0.95726(15) 0.0256(5) Uani 1 1 d . . .
H3C H 0.4305 0.4180 0.9071 0.038 Uiso 1 1 calc R . .
H3D H 0.2892 0.4055 0.9373 0.038 Uiso 1 1 calc R . .
H3E H 0.3893 0.3205 0.9718 0.038 Uiso 1 1 calc R . .
C4 C 0.5295(2) 0.4488(2) 1.06993(17) 0.0294(5) Uani 1 1 d . . .
H4A H 0.5470 0.3733 1.0811 0.044 Uiso 1 1 calc R . .
H4B H 0.5443 0.4893 1.1272 0.044 Uiso 1 1 calc R . .
H4C H 0.5835 0.4755 1.0204 0.044 Uiso 1 1 calc R . .
C5 C 0.12653(17) 0.60050(17) 1.15133(15) 0.0219(4) Uani 1 1 d . . .
H5A H 0.0897 0.5861 1.2124 0.033 Uiso 1 1 calc R . .
H5B H 0.1026 0.5442 1.1076 0.033 Uiso 1 1 calc R . .
H5C H 0.0972 0.6695 1.1282 0.033 Uiso 1 1 calc R . .
C6 C 0.2986(2) 0.68959(17) 1.22455(14) 0.0221(4) Uani 1 1 d . . .
H6A H 0.2724 0.7582 1.1986 0.033 Uiso 1 1 calc R . .
H6B H 0.3883 0.6896 1.2329 0.033 Uiso 1 1 calc R . .
H6C H 0.2584 0.6784 1.2849 0.033 Uiso 1 1 calc R . .
C7 C 0.24564(19) 0.78277(17) 0.89983(14) 0.0193(4) Uani 1 1 d . . .
H7 H 0.2427 0.8597 0.8819 0.023 Uiso 1 1 calc R . .
C8 C 0.34727(19) 0.72742(14) 0.84762(13) 0.0164(3) Uani 1 1 d . . .
C9 C 0.41247(17) 0.64713(15) 0.89516(13) 0.0151(3) Uani 1 1 d . . .
C10 C 0.51145(17) 0.59934(15) 0.84876(13) 0.0165(3) Uani 1 1 d . . .
H10 H 0.5610 0.5492 0.8812 0.020 Uiso 1 1 calc R . .
C11 C 0.53982(16) 0.62324(17) 0.75570(12) 0.0170(3) Uani 1 1 d . . .
C12 C 0.46878(19) 0.69851(16) 0.70944(13) 0.0185(4) Uani 1 1 d . . .
H12 H 0.4852 0.7139 0.6459 0.022 Uiso 1 1 calc R . .
C13 C 0.37377(18) 0.75173(16) 0.75516(14) 0.0178(4) Uani 1 1 d . . .
H13 H 0.3271 0.8045 0.7234 0.021 Uiso 1 1 calc R . .
C14 C 0.6443(2) 0.56636(17) 0.70676(13) 0.0209(4) Uani 1 1 d . . .
H14A H 0.6150 0.4976 0.6833 0.031 Uiso 1 1 calc R . .
H14B H 0.7122 0.5547 0.7507 0.031 Uiso 1 1 calc R . .
H14C H 0.6735 0.6100 0.6546 0.031 Uiso 1 1 calc R . .
C15 C 0.12104(18) 0.73170(18) 0.88361(16) 0.0239(4) Uani 1 1 d . . .
H15A H 0.1019 0.7329 0.8169 0.036 Uiso 1 1 calc R . .
H15B H 0.0577 0.7713 0.9178 0.036 Uiso 1 1 calc R . .
H15C H 0.1229 0.6578 0.9056 0.036 Uiso 1 1 calc R . .
P1 P 0.91860(5) 0.44961(5) 0.90587(4) 0.02060(11) Uani 1 1 d . . .
F1 F 1.06543(13) 0.44974(15) 0.90015(12) 0.0400(4) Uani 1 1 d . . .
F2 F 0.92670(16) 0.52850(14) 0.99319(11) 0.0422(4) Uani 1 1 d . . .
F3 F 0.9224(2) 0.35188(14) 0.97423(17) 0.0634(6) Uani 1 1 d . . .
F4 F 0.77164(14) 0.45172(17) 0.91109(13) 0.0476(4) Uani 1 1 d . . .
F5 F 0.91039(18) 0.3743(2) 0.81753(15) 0.0647(6) Uani 1 1 d . . .
F6 F 0.91520(17) 0.55121(16) 0.83854(13) 0.0525(5) Uani 1 1 d . . .

loop_
_atom_site_aniso_label
_atom_site_aniso_U_11
_atom_site_aniso_U_22
_atom_site_aniso_U_33
_atom_site_aniso_U_23
_atom_site_aniso_U_13
_atom_site_aniso_U_12
Pd1 0.01285(6) 0.01374(6) 0.01262(6) -0.00013(5) 0.00076(5) 0.00077(5)
N1 0.0191(8) 0.0197(8) 0.0170(8) 0.0025(6) 0.0039(6) 0.0040(6)
N2 0.0152(7) 0.0191(8) 0.0152(7) 0.0006(6) 0.0008(5) -0.0007(6)
N3 0.0206(8) 0.0150(7) 0.0191(8) -0.0018(6) 0.0029(6) 0.0015(6)
C1 0.0264(10) 0.0178(8) 0.0202(9) 0.0036(7) 0.0069(7) 0.0021(7)
C2 0.0238(9) 0.0222(10) 0.0164(8) 0.0043(7) 0.0030(7) 0.0010(8)
C3 0.0410(12) 0.0139(8) 0.0218(9) -0.0024(7) 0.0067(8) 0.0013(8)
C4 0.0228(10) 0.0356(12) 0.0297(11) 0.0112(10) 0.0018(9) 0.0127(9)
C5 0.0152(8) 0.0267(10) 0.0238(9) 0.0005(8) 0.0044(7) -0.0004(7)
C6 0.0258(10) 0.0244(10) 0.0162(9) -0.0039(8) 0.0024(8) -0.0022(8)
C7 0.0188(9) 0.0194(9) 0.0198(9) 0.0012(7) 0.0027(7) 0.0036(7)
C8 0.0142(7) 0.0168(8) 0.0180(8) -0.0001(6) -0.0002(7) -0.0018(7)
C9 0.0144(8) 0.0155(8) 0.0153(8) -0.0014(6) -0.0010(6) 0.0002(6)
C10 0.0159(8) 0.0177(9) 0.0160(8) -0.0004(6) -0.0006(6) 0.0006(6)
C11 0.0156(7) 0.0189(8) 0.0165(7) -0.0018(8) 0.0010(6) -0.0031(8)
C12 0.0202(9) 0.0202(9) 0.0152(8) 0.0009(7) 0.0013(7) -0.0048(7)
C13 0.0175(9) 0.0172(8) 0.0188(8) 0.0020(7) -0.0019(7) 0.0002(7)
C14 0.0180(9) 0.0265(9) 0.0181(8) -0.0024(7) 0.0021(7) 0.0008(8)
C15 0.0160(9) 0.0287(10) 0.0270(10) 0.0022(8) 0.0011(7) 0.0008(8)
P1 0.0203(2) 0.0213(2) 0.0202(2) -0.0023(2) 0.00246(19) -0.0004(2)
F1 0.0202(7) 0.0564(10) 0.0434(9) -0.0065(8) 0.0001(6) 0.0039(6)
F2 0.0524(9) 0.0416(8) 0.0326(8) -0.0160(6) -0.0064(7) 0.0128(7)
F3 0.0755(13) 0.0341(9) 0.0805(14) 0.0322(10) 0.0026(12) -0.0010(8)
F4 0.0205(7) 0.0742(13) 0.0480(10) -0.0001(9) 0.0087(7) -0.0028(8)
F5 0.0464(10) 0.0852(15) 0.0624(12) -0.0532(12) 0.0057(9) -0.0111(11)
F6 0.0487(10) 0.0621(12) 0.0468(10) 0.0328(9) -0.0174(8) -0.0144(9)

loop_
_atom_type_symbol
_atom_type_description
_atom_type_scat_dispersion_real
_atom_type_scat_dispersion_imag
_atom_type_scat_source
C C .0033 .0016 'International Tables Vol C Tables 4.2.6.8 and 6.1.1.4'
H H .0000 .0000 'International Tables Vol C Tables 4.2.6.8 and 6.1.1.4'
F F .0171 .0103 'International Tables Vol C Tables 4.2.6.8 and 6.1.1.4'
N N .0061 .0033 'International Tables Vol C Tables 4.2.6.8 and 6.1.1.4'
P P .1023 .0942 'International Tables Vol C Tables 4.2.6.8 and 6.1.1.4'
Pd Pd -.9988 1.0072 'International Tables Vol C Tables 4.2.6.8 and 6.1.1.4'

loop_
_geom_angle_atom_site_label_1
_geom_angle_atom_site_label_2
_geom_angle_atom_site_label_3
_geom_angle
_geom_angle_site_symmetry_1
_geom_angle_site_symmetry_3
_geom_angle_publ_flag
C9 Pd1 N3 80.40(7) . . ?
C9 Pd1 N1 99.73(7) . . ?
N3 Pd1 N1 174.61(7) . . ?
C9 Pd1 N2 175.40(7) . . ?
N3 Pd1 N2 95.25(6) . . ?
N1 Pd1 N2 84.46(6) . . ?
C4 N1 C3 109.39(18) . . ?
C4 N1 C1 109.59(16) . . ?
C3 N1 C1 107.11(16) . . ?
C4 N1 Pd1 113.35(14) . . ?
C3 N1 Pd1 112.53(12) . . ?
C1 N1 Pd1 104.56(12) . . ?
C6 N2 C2 110.02(16) . . ?
C6 N2 C5 109.07(16) . . ?
C2 N2 C5 109.97(16) . . ?
C6 N2 Pd1 112.53(12) . . ?
C2 N2 Pd1 105.58(12) . . ?
C5 N2 Pd1 109.62(12) . . ?
C7 N3 Pd1 108.47(12) . . ?
C7 N3 H3A 110.0 . . ?
Pd1 N3 H3A 110.0 . . ?
C7 N3 H3B 110.0 . . ?
Pd1 N3 H3B 110.0 . . ?
H3A N3 H3B 108.4 . . ?
N1 C1 C2 110.59(17) . . ?
N1 C1 H1A 109.5 . . ?
C2 C1 H1A 109.5 . . ?
N1 C1 H1B 109.5 . . ?
C2 C1 H1B 109.5 . . ?
H1A C1 H1B 108.1 . . ?
N2 C2 C1 109.24(16) . . ?
N2 C2 H2A 109.8 . . ?
C1 C2 H2A 109.8 . . ?
N2 C2 H2B 109.8 . . ?
C1 C2 H2B 109.8 . . ?
H2A C2 H2B 108.3 . . ?
N1 C3 H3C 109.5 . . ?
N1 C3 H3D 109.5 . . ?
H3C C3 H3D 109.5 . . ?
N1 C3 H3E 109.5 . . ?
H3C C3 H3E 109.5 . . ?
H3D C3 H3E 109.5 . . ?
N1 C4 H4A 109.5 . . ?
N1 C4 H4B 109.5 . . ?
H4A C4 H4B 109.5 . . ?
N1 C4 H4C 109.5 . . ?
H4A C4 H4C 109.5 . . ?
H4B C4 H4C 109.5 . . ?
N2 C5 H5A 109.5 . . ?
N2 C5 H5B 109.5 . . ?
H5A C5 H5B 109.5 . . ?
N2 C5 H5C 109.5 . . ?
H5A C5 H5C 109.5 . . ?
H5B C5 H5C 109.5 . . ?
N2 C6 H6A 109.5 . . ?
N2 C6 H6B 109.5 . . ?
H6A C6 H6B 109.5 . . ?
N2 C6 H6C 109.5 . . ?
H6A C6 H6C 109.5 . . ?
H6B C6 H6C 109.5 . . ?
C8 C7 N3 105.58(15) . . ?
C8 C7 C15 112.43(18) . . ?
N3 C7 C15 108.83(17) . . ?
C8 C7 H7 110.0 . . ?
N3 C7 H7 110.0 . . ?
C15 C7 H7 110.0 . . ?
C13 C8 C9 121.06(18) . . ?
C13 C8 C7 121.72(18) . . ?
C9 C8 C7 117.20(17) . . ?
C10 C9 C8 117.47(18) . . ?
C10 C9 Pd1 130.08(14) . . ?
C8 C9 Pd1 112.44(13) . . ?
C9 C10 C11 122.02(18) . . ?
C9 C10 H10 119.0 . . ?
C11 C10 H10 119.0 . . ?
C12 C11 C10 118.66(18) . . ?
C12 C11 C14 120.95(17) . . ?
C10 C11 C14 120.38(18) . . ?
C11 C12 C13 120.74(18) . . ?
C11 C12 H12 119.6 . . ?
C13 C12 H12 119.6 . . ?
C12 C13 C8 119.82(18) . . ?
C12 C13 H13 120.1 . . ?
C8 C13 H13 120.1 . . ?
C11 C14 H14A 109.5 . . ?
C11 C14 H14B 109.5 . . ?
H14A C14 H14B 109.5 . . ?
C11 C14 H14C 109.5 . . ?
H14A C14 H14C 109.5 . . ?
H14B C14 H14C 109.5 . . ?
C7 C15 H15A 109.5 . . ?
C7 C15 H15B 109.5 . . ?
H15A C15 H15B 109.5 . . ?
C7 C15 H15C 109.5 . . ?
H15A C15 H15C 109.5 . . ?
H15B C15 H15C 109.5 . . ?
F3 P1 F5 92.07(14) . . ?
F3 P1 F1 90.38(11) . . ?
F5 P1 F1 90.89(10) . . ?
F3 P1 F4 90.58(12) . . ?
F5 P1 F4 89.50(10) . . ?
F1 P1 F4 178.95(11) . . ?
F3 P1 F2 89.55(11) . . ?
F5 P1 F2 178.38(13) . . ?
F1 P1 F2 89.14(9) . . ?
F4 P1 F2 90.44(10) . . ?
F3 P1 F6 178.49(12) . . ?
F5 P1 F6 89.43(13) . . ?
F1 P1 F6 89.49(10) . . ?
F4 P1 F6 89.55(11) . . ?
F2 P1 F6 88.95(10) . . ?

loop_
_geom_bond_atom_site_label_1
_geom_bond_atom_site_label_2
_geom_bond_distance
_geom_bond_site_symmetry_2
_geom_bond_publ_flag
Pd1 C9 2.0080(19) . ?
Pd1 N3 2.0586(16) . ?
Pd1 N1 2.0992(17) . ?
Pd1 N2 2.1671(16) . ?
N1 C4 1.484(3) . ?
N1 C3 1.484(3) . ?
N1 C1 1.499(3) . ?
N2 C6 1.477(3) . ?
N2 C2 1.487(3) . ?
N2 C5 1.489(2) . ?
N3 C7 1.504(3) . ?
N3 H3A 0.9200 . ?
N3 H3B 0.9200 . ?
C1 C2 1.508(3) . ?
C1 H1A 0.9900 . ?
C1 H1B 0.9900 . ?
C2 H2A 0.9900 . ?
C2 H2B 0.9900 . ?
C3 H3C 0.9800 . ?
C3 H3D 0.9800 . ?
C3 H3E 0.9800 . ?
C4 H4A 0.9800 . ?
C4 H4B 0.9800 . ?
C4 H4C 0.9800 . ?
C5 H5A 0.9800 . ?
C5 H5B 0.9800 . ?
C5 H5C 0.9800 . ?
C6 H6A 0.9800 . ?
C6 H6B 0.9800 . ?
C6 H6C 0.9800 . ?
C7 C8 1.503(3) . ?
C7 C15 1.513(3) . ?
C7 H7 1.0000 . ?
C8 C13 1.392(3) . ?
C8 C9 1.407(3) . ?
C9 C10 1.398(3) . ?
C10 C11 1.404(2) . ?
C10 H10 0.9500 . ?
C11 C12 1.388(3) . ?
C11 C14 1.512(3) . ?
C12 C13 1.392(3) . ?
C12 H12 0.9500 . ?
C13 H13 0.9500 . ?
C14 H14A 0.9800 . ?
C14 H14B 0.9800 . ?
C14 H14C 0.9800 . ?
C15 H15A 0.9800 . ?
C15 H15B 0.9800 . ?
C15 H15C 0.9800 . ?
P1 F3 1.5716(18) . ?
P1 F5 1.5845(18) . ?
P1 F1 1.5936(15) . ?
P1 F4 1.5950(16) . ?
P1 F2 1.6002(15) . ?
P1 F6 1.6008(17) . ?

loop_
_geom_torsion_atom_site_label_1
_geom_torsion_atom_site_label_2
_geom_torsion_atom_site_label_3
_geom_torsion_atom_site_label_4
_geom_torsion
_geom_torsion_site_symmetry_1
_geom_torsion_site_symmetry_2
_geom_torsion_site_symmetry_3
_geom_torsion_site_symmetry_4
_geom_torsion_publ_flag
C9 Pd1 N1 C4 81.14(14) . . . . ?
N3 Pd1 N1 C4 172.0(6) . . . . ?
N2 Pd1 N1 C4 -100.77(14) . . . . ?
C9 Pd1 N1 C3 -43.65(15) . . . . ?
N3 Pd1 N1 C3 47.2(7) . . . . ?
N2 Pd1 N1 C3 134.44(15) . . . . ?
C9 Pd1 N1 C1 -159.55(13) . . . . ?
N3 Pd1 N1 C1 -68.7(7) . . . . ?
N2 Pd1 N1 C1 18.54(13) . . . . ?
C9 Pd1 N2 C6 -74.1(9) . . . . ?
N3 Pd1 N2 C6 -55.30(14) . . . . ?
N1 Pd1 N2 C6 130.10(14) . . . . ?
C9 Pd1 N2 C2 165.9(8) . . . . ?
N3 Pd1 N2 C2 -175.34(13) . . . . ?
N1 Pd1 N2 C2 10.07(13) . . . . ?
C9 Pd1 N2 C5 47.5(9) . . . . ?
N3 Pd1 N2 C5 66.26(13) . . . . ?
N1 Pd1 N2 C5 -108.34(13) . . . . ?
C9 Pd1 N3 C7 35.09(13) . . . . ?
N1 Pd1 N3 C7 -56.7(7) . . . . ?
N2 Pd1 N3 C7 -143.41(13) . . . . ?
C4 N1 C1 C2 76.3(2) . . . . ?
C3 N1 C1 C2 -165.09(17) . . . . ?
Pd1 N1 C1 C2 -45.47(19) . . . . ?
C6 N2 C2 C1 -158.93(17) . . . . ?
C5 N2 C2 C1 80.9(2) . . . . ?
Pd1 N2 C2 C1 -37.26(18) . . . . ?
N1 C1 C2 N2 57.9(2) . . . . ?
Pd1 N3 C7 C8 -40.67(18) . . . . ?
Pd1 N3 C7 C15 80.23(17) . . . . ?
N3 C7 C8 C13 -156.62(18) . . . . ?
C15 C7 C8 C13 84.9(2) . . . . ?
N3 C7 C8 C9 25.4(2) . . . . ?
C15 C7 C8 C9 -93.1(2) . . . . ?
C13 C8 C9 C10 5.4(3) . . . . ?
C7 C8 C9 C10 -176.61(17) . . . . ?
C13 C8 C9 Pd1 -175.26(15) . . . . ?
C7 C8 C9 Pd1 2.8(2) . . . . ?
N3 Pd1 C9 C10 158.18(19) . . . . ?
N1 Pd1 C9 C10 -27.29(19) . . . . ?
N2 Pd1 C9 C10 177.1(8) . . . . ?
N3 Pd1 C9 C8 -21.09(13) . . . . ?
N1 Pd1 C9 C8 153.45(14) . . . . ?
N2 Pd1 C9 C8 -2.1(10) . . . . ?
C8 C9 C10 C11 -5.1(3) . . . . ?
Pd1 C9 C10 C11 175.67(15) . . . . ?
C9 C10 C11 C12 1.5(3) . . . . ?
C9 C10 C11 C14 -177.40(18) . . . . ?
C10 C11 C12 C13 2.0(3) . . . . ?
C14 C11 C12 C13 -179.11(18) . . . . ?
C11 C12 C13 C8 -1.7(3) . . . . ?
C9 C8 C13 C12 -2.1(3) . . . . ?
C7 C8 C13 C12 179.98(18) . . . . ?
